data_4502995
loop_
_publ_author_name
'Cin\<ci\'c, Dominik'
'Brekalo, Ivana'
'Kaitner, Branko'

_publ_section_title
;
 Solvent-Free Polymorphism Control in a Covalent Mechanochemical Reaction
;
_journal_issue 1
_journal_name_full 'Crystal Growth &amp; Design'
_journal_page_first 44
_journal_paper_doi 10.1021/cg2013705
_journal_volume 12
_journal_year 2012
_chemical_formula_moiety 'C18 H12 N2 O'
_chemical_formula_sum 'C18 H12 N2 O'
_chemical_formula_weight 272.30
_chemical_name_systematic
;
N-(2-cyanophenyl)-2-hydroxy-1-naphthaldimine
;
_space_group_IT_number 19
_symmetry_cell_setting orthorhombic
_symmetry_space_group_name_Hall 'P 2ac 2ab'
_symmetry_space_group_name_H-M 'P 21 21 21'
_atom_sites_solution_hydrogens geom
_atom_sites_solution_primary direct
_atom_sites_solution_secondary difmap
_cell_angle_alpha 90.00
_cell_angle_beta 90.00
_cell_angle_gamma 90.00
_cell_formula_units_Z 4
_cell_length_a 7.6425(9)
_cell_length_b 12.5079(11)
_cell_length_c 13.9147(12)
_cell_measurement_temperature 293(2)
_cell_volume 1330.1(2)
_computing_structure_refinement 'SHELXL-97 (Sheldrick, 1997)'
_diffrn_ambient_temperature 293(2)
_diffrn_measured_fraction_theta_full 0.994
_diffrn_measured_fraction_theta_max 0.994
_diffrn_radiation_monochromator graphite
_diffrn_radiation_source 'fine-focus sealed tube'
_diffrn_radiation_type MoK\a
_diffrn_radiation_wavelength 0.71073
_diffrn_reflns_av_R_equivalents 0.0396
_diffrn_reflns_av_sigmaI/netI 0.0187
_diffrn_reflns_limit_h_max 9
_diffrn_reflns_limit_h_min -9
_diffrn_reflns_limit_k_max 15
_diffrn_reflns_limit_k_min -15
_diffrn_reflns_limit_l_max 17
_diffrn_reflns_limit_l_min -17
_diffrn_reflns_number 10934
_diffrn_reflns_theta_full 26.98
_diffrn_reflns_theta_max 26.98
_diffrn_reflns_theta_min 4.21
_exptl_absorpt_coefficient_mu 0.086
_exptl_absorpt_correction_type none
_exptl_crystal_density_diffrn 1.360
_exptl_crystal_density_method 'not measured'
_exptl_crystal_F_000 568
_exptl_crystal_size_max 0.43
_exptl_crystal_size_mid 0.30
_exptl_crystal_size_min 0.23
_refine_diff_density_max 0.236
_refine_diff_density_min -0.279
_refine_diff_density_rms 0.060
_refine_ls_abs_structure_details 'Flack H D (1983), Acta Cryst. A39, 876-881'
_refine_ls_abs_structure_Flack -10(10)
_refine_ls_extinction_method none
_refine_ls_goodness_of_fit_ref 1.083
_refine_ls_hydrogen_treatment constr
_refine_ls_matrix_type full
_refine_ls_number_parameters 190
_refine_ls_number_reflns 1666
_refine_ls_number_restraints 0
_refine_ls_restrained_S_all 1.083
_refine_ls_R_factor_all 0.0343
_refine_ls_R_factor_gt 0.0335
_refine_ls_shift/su_max 0.000
_refine_ls_shift/su_mean 0.000
_refine_ls_structure_factor_coef Fsqd
_refine_ls_weighting_details 'calc w=1/[\s^2^(Fo^2^)+(0.0508P)^2^+0.2854P] where P=(Fo^2^+2Fc^2^)/3'
_refine_ls_weighting_scheme calc
_refine_ls_wR_factor_gt 0.0866
_refine_ls_wR_factor_ref 0.0874
_reflns_number_gt 1626
_reflns_number_total 1666
_reflns_threshold_expression >2sigma(I)
_cod_data_source_file cg2013705_si_001.cif
_cod_data_source_block 02_Form_II
_cod_original_sg_symbol_Hall 'P 2ac 2ab '
_cod_database_code 4502995

loop_
_symmetry_equiv_pos_as_xyz
'x, y, z'
'-x+1/2, -y, z+1/2'
'-x, y+1/2, -z+1/2'
'x+1/2, -y+1/2, -z'

loop_
_atom_site_label
_atom_site_type_symbol
_atom_site_fract_x
_atom_site_fract_y
_atom_site_fract_z
_atom_site_U_iso_or_equiv
_atom_site_adp_type
_atom_site_occupancy
_atom_site_symmetry_multiplicity
_atom_site_calc_flag
_atom_site_refinement_flags
O1 O 0.35536(18) 0.33583(11) 0.28652(8) 0.0280(3) Uani 1 1 d .
H1 H 0.3174 0.3923 0.2651 0.042 Uiso 1 1 calc R
N1 N 0.23911(19) 0.46477(11) 0.16227(10) 0.0203(3) Uani 1 1 d .
N2 N 0.0760(2) 0.54903(12) 0.37819(11) 0.0298(4) Uani 1 1 d .
C1 C 0.2909(2) 0.28156(13) 0.12411(12) 0.0189(3) Uani 1 1 d .
C2 C 0.3518(2) 0.26108(14) 0.21746(12) 0.0221(4) Uani 1 1 d .
C3 C 0.4142(2) 0.15849(15) 0.24308(14) 0.0287(4) Uani 1 1 d .
H3 H 0.4567 0.1463 0.3048 0.034 Uiso 1 1 calc R
C4 C 0.4123(2) 0.07792(15) 0.17795(15) 0.0298(4) Uani 1 1 d .
H4 H 0.4530 0.0108 0.1961 0.036 Uiso 1 1 calc R
C5 C 0.3500(2) 0.09301(13) 0.08280(13) 0.0244(4) Uani 1 1 d .
C6 C 0.3484(2) 0.00781(15) 0.01616(16) 0.0310(4) Uani 1 1 d .
H6 H 0.3892 -0.0591 0.0349 0.037 Uiso 1 1 calc R
C7 C 0.2877(2) 0.02205(15) -0.07532(15) 0.0317(4) Uani 1 1 d .
H7 H 0.2872 -0.0347 -0.1185 0.038 Uiso 1 1 calc R
C8 C 0.2260(2) 0.12304(15) -0.10357(14) 0.0287(4) Uani 1 1 d .
H8 H 0.1844 0.1327 -0.1658 0.034 Uiso 1 1 calc R
C9 C 0.2262(2) 0.20774(13) -0.04074(12) 0.0228(4) Uani 1 1 d .
H9 H 0.1850 0.2739 -0.0612 0.027 Uiso 1 1 calc R
C10 C 0.2880(2) 0.19593(13) 0.05461(12) 0.0200(3) Uani 1 1 d .
C11 C 0.2382(2) 0.38912(13) 0.09859(11) 0.0189(3) Uani 1 1 d .
H11 H 0.2034 0.4040 0.0360 0.023 Uiso 1 1 calc R
C12 C 0.1961(2) 0.57066(13) 0.13744(11) 0.0198(3) Uani 1 1 d .
C13 C 0.1218(2) 0.63427(13) 0.21011(11) 0.0203(3) Uani 1 1 d .
C14 C 0.0766(2) 0.74067(13) 0.19279(12) 0.0226(3) Uani 1 1 d .
H14 H 0.0261 0.7817 0.2411 0.027 Uiso 1 1 calc R
C15 C 0.1076(2) 0.78479(14) 0.10302(13) 0.0259(4) Uani 1 1 d .
H15 H 0.0768 0.8554 0.0907 0.031 Uiso 1 1 calc R
C16 C 0.1848(3) 0.72323(14) 0.03152(12) 0.0259(4) Uani 1 1 d .
H16 H 0.2071 0.7536 -0.0283 0.031 Uiso 1 1 calc R
C17 C 0.2294(2) 0.61689(13) 0.04798(11) 0.0234(4) Uani 1 1 d .
H17 H 0.2812 0.5767 -0.0005 0.028 Uiso 1 1 calc R
C18 C 0.0943(2) 0.58703(13) 0.30365(12) 0.0225(4) Uani 1 1 d .

loop_
_atom_site_aniso_label
_atom_site_aniso_U_11
_atom_site_aniso_U_22
_atom_site_aniso_U_33
_atom_site_aniso_U_23
_atom_site_aniso_U_13
_atom_site_aniso_U_12
O1 0.0330(7) 0.0281(6) 0.0228(6) 0.0025(5) -0.0044(5) 0.0003(6)
N1 0.0212(7) 0.0184(7) 0.0212(6) 0.0004(5) 0.0000(6) 0.0000(6)
N2 0.0355(9) 0.0287(8) 0.0252(7) 0.0006(7) 0.0037(7) 0.0019(7)
C1 0.0163(7) 0.0181(8) 0.0223(7) 0.0023(6) 0.0005(6) -0.0007(6)
C2 0.0178(8) 0.0246(8) 0.0239(8) 0.0047(7) 0.0005(6) -0.0007(7)
C3 0.0232(8) 0.0317(9) 0.0313(9) 0.0127(8) -0.0010(8) 0.0037(8)
C4 0.0233(9) 0.0222(8) 0.0440(10) 0.0131(8) 0.0036(8) 0.0051(7)
C5 0.0168(8) 0.0193(8) 0.0370(9) 0.0051(7) 0.0055(7) 0.0013(7)
C6 0.0213(9) 0.0180(8) 0.0538(12) -0.0006(8) 0.0098(9) 0.0010(7)
C7 0.0243(9) 0.0229(8) 0.0477(11) -0.0136(8) 0.0065(9) -0.0008(8)
C8 0.0243(9) 0.0280(9) 0.0338(9) -0.0077(8) 0.0032(8) -0.0023(8)
C9 0.0208(8) 0.0187(7) 0.0288(8) -0.0008(7) 0.0020(7) 0.0008(7)
C10 0.0145(7) 0.0169(7) 0.0285(8) 0.0009(6) 0.0033(7) -0.0001(6)
C11 0.0182(8) 0.0199(7) 0.0186(7) 0.0003(6) 0.0000(6) 0.0009(6)
C12 0.0205(8) 0.0182(7) 0.0207(7) -0.0012(6) -0.0017(7) -0.0008(7)
C13 0.0192(8) 0.0212(8) 0.0204(7) -0.0015(6) -0.0018(6) -0.0018(6)
C14 0.0217(8) 0.0208(8) 0.0253(8) -0.0038(7) 0.0015(7) 0.0007(7)
C15 0.0280(9) 0.0187(8) 0.0310(8) 0.0008(7) -0.0019(8) 0.0005(7)
C16 0.0335(10) 0.0227(8) 0.0215(7) 0.0033(7) -0.0005(7) -0.0030(8)
C17 0.0288(9) 0.0202(8) 0.0214(8) -0.0023(7) 0.0014(7) -0.0016(8)
C18 0.0227(8) 0.0196(8) 0.0253(8) -0.0033(7) 0.0024(7) -0.0003(7)

loop_
_atom_type_symbol
_atom_type_description
_atom_type_scat_dispersion_real
_atom_type_scat_dispersion_imag
_atom_type_scat_source
C C 0.0033 0.0000 'International Tables Vol C Tables 4.2.6.8 and 6.1.1.4'
H H 0.0000 0.0000 'International Tables Vol C Tables 4.2.6.8 and 6.1.1.4'
N N 0.0061 0.0000 'International Tables Vol C Tables 4.2.6.8 and 6.1.1.4'
O O 0.0106 0.0000 'International Tables Vol C Tables 4.2.6.8 and 6.1.1.4'

loop_
_geom_angle_atom_site_label_1
_geom_angle_atom_site_label_2
_geom_angle_atom_site_label_3
_geom_angle
C11 N1 C12 121.19(14)
C2 C1 C10 119.34(15)
C2 C1 C11 119.25(15)
C10 C1 C11 121.38(14)
O1 C2 C1 122.87(15)
O1 C2 C3 116.42(15)
C1 C2 C3 120.71(16)
C4 C3 C2 120.15(16)
C3 C4 C5 121.90(16)
C6 C5 C4 120.99(16)
C6 C5 C10 119.82(17)
C4 C5 C10 119.19(16)
C7 C6 C5 121.08(18)
C6 C7 C8 119.47(17)
C9 C8 C7 121.01(18)
C8 C9 C10 121.08(16)
C9 C10 C5 117.54(15)
C9 C10 C1 123.75(15)
C5 C10 C1 118.71(15)
N1 C11 C1 120.59(14)
C17 C12 C13 118.71(15)
C17 C12 N1 124.47(15)
C13 C12 N1 116.75(14)
C14 C13 C12 121.00(15)
C14 C13 C18 120.65(16)
C12 C13 C18 118.35(15)
C15 C14 C13 119.55(16)
C14 C15 C16 119.82(16)
C15 C16 C17 121.03(16)
C16 C17 C12 119.87(16)
N2 C18 C13 178.7(2)

loop_
_geom_bond_atom_site_label_1
_geom_bond_atom_site_label_2
_geom_bond_distance
O1 C2 1.341(2)
N1 C11 1.296(2)
N1 C12 1.408(2)
N2 C18 1.149(2)
C1 C2 1.403(2)
C1 C10 1.443(2)
C1 C11 1.449(2)
C2 C3 1.415(2)
C3 C4 1.356(3)
C4 C5 1.420(3)
C5 C6 1.413(3)
C5 C10 1.427(2)
C6 C7 1.366(3)
C7 C8 1.404(3)
C8 C9 1.374(2)
C9 C10 1.416(2)
C12 C17 1.396(2)
C12 C13 1.406(2)
C13 C14 1.396(2)
C13 C18 1.445(2)
C14 C15 1.386(2)
C15 C16 1.389(2)
C16 C17 1.392(2)

loop_
_cod_related_entry_id
_cod_related_entry_database
_cod_related_entry_code
1 ChemSpider 12548092
